data_4517720
loop_
_publ_author_name
'Zhang, Xin'
'Wu, Song-Bai'
'Leng, Xuebing'
'Chung, Lung Wa'
'Liu, Guixia'
'Huang, Zheng'

_publ_section_title
;
 N-Bridged Pincer Iridium Complexes for Highly Efficient Alkane
 Dehydrogenation and the Relevant Linker Effects
;
_journal_name_full 'ACS Catalysis'
_journal_page_first 6475
_journal_page_last 6487
_journal_paper_doi 10.1021/acscatal.0c00539
_journal_year 2020
_chemical_formula_moiety 'C19 H31 Ir O2 P2 S'
_chemical_formula_sum 'C19 H31 Ir O2 P2 S'
_chemical_formula_weight 577.64
_space_group_crystal_system monoclinic
_space_group_IT_number 15
_space_group_name_Hall '-C 2yc'
_space_group_name_H-M_alt 'C 1 2/c 1'
_atom_sites_solution_hydrogens geom
_audit_creation_date 2020-05-08
_audit_creation_method
;
Olex2 1.2
(compiled 2018.05.29 svn.r3508 for OlexSys, GUI svn.r5506)
;
_cell_angle_alpha 90
_cell_angle_beta 101.2420(10)
_cell_angle_gamma 90
_cell_formula_units_Z 8
_cell_length_a 29.6785(5)
_cell_length_b 8.07860(10)
_cell_length_c 18.7571(3)
_cell_measurement_reflns_used 9850
_cell_measurement_temperature 170(2)
_cell_measurement_theta_max 54.935
_cell_measurement_theta_min 5.268
_cell_volume 4410.93(12)
_computing_cell_refinement 'SAINT v8.37A (Bruker, 2015)'
_computing_data_reduction 'SAINT v8.37A (Bruker, 2015)'
_computing_molecular_graphics 'Olex2 (Dolomanov et al., 2009)'
_computing_publication_material 'Olex2 (Dolomanov et al., 2009)'
_computing_structure_refinement 'ShelXL (Sheldrick, 2015)'
_computing_structure_solution 'SHELXT 2014/5 (Sheldrick, 2014)'
_diffrn_ambient_temperature 170.0
_diffrn_measured_fraction_theta_full 0.995
_diffrn_measured_fraction_theta_max 0.995
_diffrn_measurement_device_type 'Bruker D8 Venture'
_diffrn_measurement_method '\f and \w scans'
_diffrn_radiation_type GaK\a
_diffrn_radiation_wavelength 1.34139
_diffrn_reflns_av_R_equivalents 0.0351
_diffrn_reflns_av_unetI/netI 0.0236
_diffrn_reflns_Laue_measured_fraction_full 0.995
_diffrn_reflns_Laue_measured_fraction_max 0.995
_diffrn_reflns_limit_h_max 36
_diffrn_reflns_limit_h_min -36
_diffrn_reflns_limit_k_max 9
_diffrn_reflns_limit_k_min -8
_diffrn_reflns_limit_l_max 22
_diffrn_reflns_limit_l_min -22
_diffrn_reflns_number 23079
_diffrn_reflns_point_group_measured_fraction_full 0.995
_diffrn_reflns_point_group_measured_fraction_max 0.995
_diffrn_reflns_theta_full 53.594
_diffrn_reflns_theta_max 54.923
_diffrn_reflns_theta_min 5.266
_diffrn_standards_number 0
_exptl_absorpt_coefficient_mu 9.653
_exptl_absorpt_correction_T_max 0.7508
_exptl_absorpt_correction_T_min 0.5650
_exptl_absorpt_correction_type multi-scan
_exptl_absorpt_process_details
'SADABS-2016/2 (Bruker,2016/2) was used for absorption correction. wR2(int) was 0.1455 before and 0.0493 after correction. The Ratio of minimum to maximum transmission is 0.7525. The \l/2 correction factor is Not present.'
_exptl_crystal_colour yellow
_exptl_crystal_colour_primary yellow
_exptl_crystal_density_diffrn 1.740
_exptl_crystal_description block
_exptl_crystal_F_000 2272
_exptl_crystal_size_max 0.05
_exptl_crystal_size_mid 0.03
_exptl_crystal_size_min 0.02
_refine_diff_density_max 0.505
_refine_diff_density_min -0.612
_refine_diff_density_rms 0.069
_refine_ls_extinction_method none
_refine_ls_goodness_of_fit_ref 1.087
_refine_ls_hydrogen_treatment constr
_refine_ls_matrix_type full
_refine_ls_number_parameters 307
_refine_ls_number_reflns 4175
_refine_ls_number_restraints 265
_refine_ls_restrained_S_all 1.063
_refine_ls_R_factor_all 0.0180
_refine_ls_R_factor_gt 0.0168
_refine_ls_shift/su_max 0.005
_refine_ls_shift/su_mean 0.000
_refine_ls_structure_factor_coef Fsqd
_refine_ls_weighting_details 'w=1/[\s^2^(Fo^2^)+7.8788P] where P=(Fo^2^+2Fc^2^)/3'
_refine_ls_weighting_scheme calc
_refine_ls_wR_factor_gt 0.0365
_refine_ls_wR_factor_ref 0.0370
_reflns_Friedel_coverage 0.000
_reflns_number_gt 3999
_reflns_number_total 4175
_reflns_threshold_expression 'I > 2\s(I)'
_cod_data_source_file cs0c00539_si_022.cif
_cod_data_source_block mj19302_0m
_cod_depositor_comments 'Adding full bibliography for 4517711--4517721.cif.'
_cod_original_cell_volume 4410.92(12)
_cod_database_code 4517720
_shelx_shelxl_version_number 2016/6
_shelx_space_group_comment
;
The symmetry employed for this shelxl refinement is uniquely defined
by the following loop, which should always be used as a source of
symmetry information in preference to the above space-group names.
They are only intended as comments.
;
_shelx_estimated_absorpt_t_max 0.830
_shelx_estimated_absorpt_t_min 0.644
_olex2_refinement_description
;
1. Fixed Uiso
 At 1.2 times of:
  All C(H) groups
 At 1.5 times of:
  All C(H,H,H) groups
2. Restrained distances
 S1A-P1
 2.1 with sigma of 0.02
3. Rigid bond restraints
 P2, S1, P1, O2, S1, C7, O2, C3
 with sigma for 1-2 distances of 0.0001 and sigma for 1-3 distances of 0.0001
4. Uiso/Uaniso restraints and constraints
P2 \\sim S1: within 2A with sigma of 0.001 and sigma for terminal atoms of 0.001
O2A \\sim S1: within 2A with sigma of 0.01 and sigma for terminal atoms of 0.02
O2 \\sim S1A \\sim O2A \\sim S1: within 2A with sigma of 0.01 and sigma for
terminal atoms of 0.02
C2 \\sim C2A \\sim C7A \\sim C6A \\sim C5A \\sim C4A \\sim C3A \\sim C3 \\sim
C7 \\sim C6 \\sim C5 \\sim C4 \\sim S1A \\sim O2 \\sim O2A \\sim S1: within 2A
with sigma of 0.01 and sigma for terminal atoms of 0.02
Uanis(O2A) \\sim Ueq, Uanis(S1A) \\sim Ueq: with sigma of 0.005 and sigma for
terminal atoms of 0.01
5. Others
 Sof(S1A)=Sof(O2A)=Sof(C5A)=Sof(H5A)=Sof(C6A)=Sof(H6A)=Sof(C4A)=Sof(H4A)=
 Sof(C7A)=Sof(C3A)=Sof(C2A)=1-FVAR(1)
 Sof(S1)=Sof(O2)=Sof(C2)=Sof(C3)=Sof(C4)=Sof(H4)=Sof(C5)=Sof(H5)=Sof(C6)=
 Sof(H6)=Sof(C7)=FVAR(1)
6.a Ternary CH refined with riding coordinates:
 C8(H8), C11(H11), C14(H14), C17(H17)
6.b Aromatic/amide H refined with riding coordinates:
 C4(H4), C5(H5), C6(H6), C5A(H5A), C6A(H6A), C4A(H4A)
6.c Idealised Me refined as rotating group:
 C9(H9A,H9B,H9C), C10(H10A,H10B,H10C), C12(H12A,H12B,H12C), C13(H13A,H13B,
 H13C), C15(H15A,H15B,H15C), C16(H16A,H16B,H16C), C18(H18A,H18B,H18C), C19(H19A,
 H19B,H19C)
;
_olex2_submission_special_instructions 'No special instructions were received'

loop_
_space_group_symop_operation_xyz
'x, y, z'
'-x, y, -z+1/2'
'x+1/2, y+1/2, z'
'-x+1/2, y+1/2, -z+1/2'
'-x, -y, -z'
'x, -y, z-1/2'
'-x+1/2, -y+1/2, -z'
'x+1/2, -y+1/2, z-1/2'

loop_
_atom_site_label
_atom_site_type_symbol
_atom_site_fract_x
_atom_site_fract_y
_atom_site_fract_z
_atom_site_U_iso_or_equiv
_atom_site_adp_type
_atom_site_occupancy
_atom_site_site_symmetry_order
_atom_site_calc_flag
_atom_site_refinement_flags_posn
_atom_site_refinement_flags_adp
_atom_site_refinement_flags_occupancy
_atom_site_disorder_assembly
_atom_site_disorder_group
Ir1 Ir 0.63341(2) 0.43799(2) 0.51590(2) 0.02231(4) Uani 1 1 d . . . . .
S1 S 0.67091(5) 0.43802(16) 0.70779(5) 0.0365(3) Uani 0.864(4) 1 d . U P A 1
P1 P 0.57233(2) 0.31845(8) 0.44390(3) 0.02421(13) Uani 1 1 d D U . . .
P2 P 0.68606(2) 0.53689(7) 0.61136(3) 0.02417(12) Uani 1 1 d . U . . .
O1 O 0.67095(7) 0.6140(3) 0.39821(10) 0.0508(5) Uani 1 1 d . . . . .
O2 O 0.54641(12) 0.2113(5) 0.4976(2) 0.0345(7) Uani 0.864(4) 1 d . U P A 1
C1 C 0.65706(9) 0.5460(3) 0.44318(14) 0.0325(6) Uani 1 1 d . . . . .
C2 C 0.6056(3) 0.3157(12) 0.5925(3) 0.0237(11) Uani 0.864(4) 1 d . U P A 1
C3 C 0.56613(18) 0.2190(7) 0.57145(18) 0.0274(6) Uani 0.864(4) 1 d . U P A 1
C4 C 0.54457(12) 0.1275(4) 0.6178(2) 0.0341(8) Uani 0.864(4) 1 d . U P A 1
H4 H 0.518219 0.062365 0.599422 0.041 Uiso 0.864(4) 1 calc R . P A 1
C5 C 0.56268(14) 0.1342(5) 0.6918(3) 0.0360(9) Uani 0.864(4) 1 d . U P A 1
H5 H 0.548482 0.073130 0.724687 0.043 Uiso 0.864(4) 1 calc R . P A 1
C6 C 0.60104(16) 0.2283(5) 0.7180(2) 0.0326(9) Uani 0.864(4) 1 d . U P A 1
H6 H 0.613231 0.232410 0.768754 0.039 Uiso 0.864(4) 1 calc R . P A 1
C7 C 0.62191(13) 0.3180(6) 0.6694(2) 0.0265(6) Uani 0.864(4) 1 d . U P A 1
C8 C 0.74689(8) 0.4810(3) 0.61726(15) 0.0332(6) Uani 1 1 d . . . . .
H8 H 0.757422 0.535246 0.575463 0.040 Uiso 1 1 calc R . . . .
C9 C 0.75070(10) 0.2936(4) 0.60756(18) 0.0509(8) Uani 1 1 d . . . . .
H9A H 0.742143 0.236641 0.649082 0.076 Uiso 1 1 calc GR . . . .
H9B H 0.782392 0.265078 0.604684 0.076 Uiso 1 1 calc GR . . . .
H9C H 0.730019 0.259311 0.562699 0.076 Uiso 1 1 calc GR . . . .
C10 C 0.77822(10) 0.5414(4) 0.68675(17) 0.0459(7) Uani 1 1 d . . . . .
H10A H 0.778436 0.662700 0.687525 0.069 Uiso 1 1 calc GR . . . .
H10B H 0.809484 0.500500 0.688299 0.069 Uiso 1 1 calc GR . . . .
H10C H 0.766867 0.499786 0.729052 0.069 Uiso 1 1 calc GR . . . .
C11 C 0.68591(9) 0.7607(3) 0.62851(14) 0.0333(6) Uani 1 1 d . . . . .
H11 H 0.704969 0.782478 0.677746 0.040 Uiso 1 1 calc R . . . .
C12 C 0.63707(10) 0.8200(4) 0.62812(17) 0.0482(7) Uani 1 1 d . . . . .
H12A H 0.618408 0.806623 0.579263 0.072 Uiso 1 1 calc GR . . . .
H12B H 0.637692 0.936999 0.642051 0.072 Uiso 1 1 calc GR . . . .
H12C H 0.623740 0.754427 0.662795 0.072 Uiso 1 1 calc GR . . . .
C13 C 0.70718(10) 0.8536(4) 0.57238(17) 0.0475(7) Uani 1 1 d . . . . .
H13A H 0.739511 0.821740 0.577417 0.071 Uiso 1 1 calc GR . . . .
H13B H 0.705088 0.973009 0.580250 0.071 Uiso 1 1 calc GR . . . .
H13C H 0.690595 0.825577 0.523421 0.071 Uiso 1 1 calc GR . . . .
C14 C 0.58155(8) 0.1581(3) 0.37918(13) 0.0311(6) Uani 1 1 d . . . . .
H14 H 0.551086 0.109527 0.356777 0.037 Uiso 1 1 calc R . . . .
C15 C 0.61140(12) 0.0216(4) 0.42027(17) 0.0525(8) Uani 1 1 d . . . . .
H15A H 0.641898 0.066095 0.440717 0.079 Uiso 1 1 calc GR . . . .
H15B H 0.614374 -0.069162 0.386826 0.079 Uiso 1 1 calc GR . . . .
H15C H 0.597087 -0.019857 0.459652 0.079 Uiso 1 1 calc GR . . . .
C16 C 0.60365(9) 0.2275(4) 0.31871(14) 0.0379(6) Uani 1 1 d . . . . .
H16A H 0.582523 0.305753 0.289433 0.057 Uiso 1 1 calc GR . . . .
H16B H 0.610402 0.136690 0.287766 0.057 Uiso 1 1 calc GR . . . .
H16C H 0.632235 0.284583 0.340042 0.057 Uiso 1 1 calc GR . . . .
C17 C 0.52568(9) 0.4540(3) 0.39984(15) 0.0336(6) Uani 1 1 d . . . . .
H17 H 0.515710 0.517521 0.439817 0.040 Uiso 1 1 calc R . . . .
C18 C 0.48333(9) 0.3605(4) 0.36088(18) 0.0522(8) Uani 1 1 d . . . . .
H18A H 0.458310 0.439108 0.344427 0.078 Uiso 1 1 calc GR . . . .
H18B H 0.473804 0.280534 0.394335 0.078 Uiso 1 1 calc GR . . . .
H18C H 0.490663 0.301864 0.318849 0.078 Uiso 1 1 calc GR . . . .
C19 C 0.54170(10) 0.5820(4) 0.35092(17) 0.0447(7) Uani 1 1 d . . . . .
H19A H 0.568273 0.641671 0.378290 0.067 Uiso 1 1 calc GR . . . .
H19B H 0.516753 0.660370 0.333733 0.067 Uiso 1 1 calc GR . . . .
H19C H 0.550412 0.526393 0.309173 0.067 Uiso 1 1 calc GR . . . .
S1A S 0.5353(3) 0.1813(13) 0.5063(5) 0.0358(17) Uani 0.136(4) 1 d D U P A 2
O2A O 0.6714(8) 0.451(3) 0.6865(12) 0.032(3) Uani 0.136(4) 1 d . U P A 2
C5A C 0.5784(11) 0.183(4) 0.7171(14) 0.030(3) Uani 0.136(4) 1 d . U P A 2
H5A H 0.567885 0.145134 0.758941 0.036 Uiso 0.136(4) 1 calc R . P A 2
C6A C 0.6157(9) 0.276(3) 0.7263(16) 0.031(3) Uani 0.136(4) 1 d . U P A 2
H6A H 0.631760 0.295815 0.774466 0.037 Uiso 0.136(4) 1 calc R . P A 2
C4A C 0.5555(9) 0.140(3) 0.6530(18) 0.030(2) Uani 0.136(4) 1 d . U P A 2
H4A H 0.531297 0.061588 0.648431 0.036 Uiso 0.136(4) 1 calc R . P A 2
C7A C 0.6325(9) 0.346(4) 0.6701(13) 0.027(2) Uani 0.136(4) 1 d . U P A 2
C3A C 0.5673(13) 0.214(5) 0.5900(12) 0.029(2) Uani 0.136(4) 1 d . U P A 2
C2A C 0.607(2) 0.317(8) 0.606(3) 0.022(3) Uani 0.136(4) 1 d . U P A 2

loop_
_atom_site_aniso_label
_atom_site_aniso_U_11
_atom_site_aniso_U_22
_atom_site_aniso_U_33
_atom_site_aniso_U_23
_atom_site_aniso_U_13
_atom_site_aniso_U_12
Ir1 0.02496(6) 0.02384(7) 0.01761(6) 0.00042(4) 0.00285(4) -0.00414(4)
S1 0.0477(5) 0.0399(5) 0.0194(4) 0.0037(4) 0.0004(4) -0.0047(4)
P1 0.0235(3) 0.0263(3) 0.0221(3) 0.0003(2) 0.0024(2) -0.0037(2)
P2 0.0285(3) 0.0215(3) 0.0205(3) -0.0005(2) -0.0001(2) -0.0003(2)
O1 0.0543(12) 0.0679(15) 0.0317(10) 0.0112(10) 0.0125(9) -0.0247(11)
O2 0.0314(18) 0.0402(19) 0.0320(11) 0.0031(10) 0.0069(9) -0.0132(12)
C1 0.0312(13) 0.0383(16) 0.0255(13) -0.0046(11) -0.0008(11) -0.0091(11)
C2 0.0298(15) 0.0239(15) 0.019(3) 0.002(2) 0.008(2) 0.0064(12)
C3 0.0291(13) 0.0266(15) 0.0292(8) 0.0063(16) 0.0117(13) 0.0037(12)
C4 0.0311(16) 0.0345(17) 0.0394(19) 0.0127(16) 0.0136(15) 0.0038(13)
C5 0.039(2) 0.037(2) 0.037(2) 0.0169(18) 0.0192(17) 0.0077(15)
C6 0.037(2) 0.034(2) 0.0295(17) 0.0100(16) 0.0136(18) 0.0112(16)
C7 0.0314(16) 0.0248(18) 0.0248(15) 0.0050(9) 0.0093(8) 0.0071(8)
C8 0.0294(13) 0.0306(14) 0.0373(15) -0.0030(12) 0.0006(11) 0.0022(11)
C9 0.0445(16) 0.0375(18) 0.067(2) -0.0138(15) 0.0015(15) 0.0102(14)
C10 0.0358(15) 0.0433(18) 0.0505(18) -0.0054(14) -0.0116(13) 0.0014(13)
C11 0.0411(14) 0.0218(13) 0.0330(14) -0.0054(11) -0.0026(11) 0.0021(11)
C12 0.0566(18) 0.0382(17) 0.0505(18) -0.0025(14) 0.0124(14) 0.0163(15)
C13 0.0489(17) 0.0249(16) 0.066(2) 0.0046(14) 0.0050(15) -0.0074(13)
C14 0.0315(13) 0.0309(15) 0.0286(13) -0.0045(11) 0.0002(10) -0.0034(11)
C15 0.082(2) 0.0292(16) 0.0470(18) 0.0015(14) 0.0132(17) 0.0155(16)
C16 0.0423(15) 0.0414(17) 0.0308(14) -0.0057(12) 0.0088(11) 0.0046(12)
C17 0.0297(13) 0.0350(16) 0.0359(14) -0.0008(12) 0.0056(11) 0.0020(11)
C18 0.0291(14) 0.056(2) 0.064(2) 0.0065(17) -0.0095(14) 0.0007(14)
C19 0.0420(16) 0.0398(17) 0.0519(18) 0.0124(14) 0.0077(14) 0.0104(13)
S1A 0.035(3) 0.042(3) 0.029(3) 0.000(2) 0.003(2) -0.012(2)
O2A 0.029(4) 0.035(4) 0.030(4) 0.001(4) 0.003(4) -0.004(3)
C5A 0.033(5) 0.032(5) 0.030(5) 0.013(4) 0.016(5) 0.004(5)
C6A 0.035(5) 0.031(5) 0.029(4) 0.010(4) 0.012(4) 0.007(4)
C4A 0.033(4) 0.030(4) 0.030(4) 0.013(4) 0.015(4) 0.002(4)
C7A 0.032(4) 0.029(4) 0.023(4) 0.008(4) 0.011(4) 0.002(4)
C3A 0.031(4) 0.032(4) 0.027(4) 0.006(4) 0.009(4) 0.001(4)
C2A 0.026(4) 0.023(4) 0.022(5) 0.010(5) 0.015(5) 0.000(4)

loop_
_atom_type_symbol
_atom_type_description
_atom_type_scat_dispersion_real
_atom_type_scat_dispersion_imag
_atom_type_scat_source
C C 0.0148 0.0070 'International Tables Vol C Tables 4.2.6.8 and 6.1.1.4'
H H 0.0000 0.0000 'International Tables Vol C Tables 4.2.6.8 and 6.1.1.4'
Ir Ir -5.4392 5.4712 'International Tables Vol C Tables 4.2.6.8 and 6.1.1.4'
O O 0.0412 0.0250 'International Tables Vol C Tables 4.2.6.8 and 6.1.1.4'
P P 0.2596 0.3354 'International Tables Vol C Tables 4.2.6.8 and 6.1.1.4'
S S 0.2924 0.4247 'International Tables Vol C Tables 4.2.6.8 and 6.1.1.4'

loop_
_geom_angle_atom_site_label_1
_geom_angle_atom_site_label_2
_geom_angle_atom_site_label_3
_geom_angle
_geom_angle_site_symmetry_1
_geom_angle_site_symmetry_3
_geom_angle_publ_flag
P1 Ir1 P2 165.52(2) . . ?
C1 Ir1 P1 97.78(7) . . ?
C1 Ir1 P2 96.45(7) . . ?
C1 Ir1 C2 177.8(2) . . ?
C1 Ir1 C2A 177.5(16) . . ?
C2 Ir1 P1 80.0(2) . . ?
C2 Ir1 P2 85.8(2) . . ?
C2A Ir1 P1 84.5(15) . . ?
C2A Ir1 P2 81.2(15) . . ?
C7 S1 P2 98.86(13) . . ?
O2 P1 Ir1 106.16(13) . . ?
O2 P1 C14 100.57(17) . . ?
O2 P1 C17 100.95(16) . . ?
C14 P1 Ir1 119.54(8) . . ?
C14 P1 S1A 99.2(3) . . ?
C17 P1 Ir1 117.58(9) . . ?
C17 P1 C14 108.73(12) . . ?
C17 P1 S1A 97.9(3) . . ?
S1A P1 Ir1 110.0(3) . . ?
S1 P2 Ir1 108.28(4) . . ?
C8 P2 Ir1 118.34(9) . . ?
C8 P2 S1 103.08(10) . . ?
C11 P2 Ir1 117.26(9) . . ?
C11 P2 S1 102.41(9) . . ?
C11 P2 C8 105.44(12) . . ?
O2A P2 Ir1 105.2(8) . . ?
O2A P2 C8 104.9(8) . . ?
O2A P2 C11 104.2(8) . . ?
C3 O2 P1 115.6(3) . . ?
O1 C1 Ir1 178.9(3) . . ?
C3 C2 Ir1 120.1(3) . . ?
C3 C2 C7 113.1(6) . . ?
C7 C2 Ir1 126.8(6) . . ?
O2 C3 C2 118.1(4) . . ?
C4 C3 O2 116.2(4) . . ?
C4 C3 C2 125.7(4) . . ?
C3 C4 H4 121.0 . . ?
C5 C4 C3 118.0(4) . . ?
C5 C4 H4 121.0 . . ?
C4 C5 H5 119.7 . . ?
C6 C5 C4 120.7(4) . . ?
C6 C5 H5 119.7 . . ?
C5 C6 H6 120.2 . . ?
C5 C6 C7 119.5(4) . . ?
C7 C6 H6 120.2 . . ?
C2 C7 S1 120.3(5) . . ?
C6 C7 S1 116.7(3) . . ?
C6 C7 C2 123.0(5) . . ?
P2 C8 H8 107.3 . . ?
C9 C8 P2 109.22(19) . . ?
C9 C8 H8 107.3 . . ?
C10 C8 P2 113.56(19) . . ?
C10 C8 H8 107.3 . . ?
C10 C8 C9 111.7(2) . . ?
C8 C9 H9A 109.5 . . ?
C8 C9 H9B 109.5 . . ?
C8 C9 H9C 109.5 . . ?
H9A C9 H9B 109.5 . . ?
H9A C9 H9C 109.5 . . ?
H9B C9 H9C 109.5 . . ?
C8 C10 H10A 109.5 . . ?
C8 C10 H10B 109.5 . . ?
C8 C10 H10C 109.5 . . ?
H10A C10 H10B 109.5 . . ?
H10A C10 H10C 109.5 . . ?
H10B C10 H10C 109.5 . . ?
P2 C11 H11 108.4 . . ?
C12 C11 P2 110.06(19) . . ?
C12 C11 H11 108.4 . . ?
C12 C11 C13 111.3(2) . . ?
C13 C11 P2 110.35(18) . . ?
C13 C11 H11 108.4 . . ?
C11 C12 H12A 109.5 . . ?
C11 C12 H12B 109.5 . . ?
C11 C12 H12C 109.5 . . ?
H12A C12 H12B 109.5 . . ?
H12A C12 H12C 109.5 . . ?
H12B C12 H12C 109.5 . . ?
C11 C13 H13A 109.5 . . ?
C11 C13 H13B 109.5 . . ?
C11 C13 H13C 109.5 . . ?
H13A C13 H13B 109.5 . . ?
H13A C13 H13C 109.5 . . ?
H13B C13 H13C 109.5 . . ?
P1 C14 H14 108.5 . . ?
C15 C14 P1 108.87(18) . . ?
C15 C14 H14 108.5 . . ?
C16 C14 P1 112.03(18) . . ?
C16 C14 H14 108.5 . . ?
C16 C14 C15 110.5(2) . . ?
C14 C15 H15A 109.5 . . ?
C14 C15 H15B 109.5 . . ?
C14 C15 H15C 109.5 . . ?
H15A C15 H15B 109.5 . . ?
H15A C15 H15C 109.5 . . ?
H15B C15 H15C 109.5 . . ?
C14 C16 H16A 109.5 . . ?
C14 C16 H16B 109.5 . . ?
C14 C16 H16C 109.5 . . ?
H16A C16 H16B 109.5 . . ?
H16A C16 H16C 109.5 . . ?
H16B C16 H16C 109.5 . . ?
P1 C17 H17 106.1 . . ?
C18 C17 P1 113.6(2) . . ?
C18 C17 H17 106.1 . . ?
C19 C17 P1 112.43(18) . . ?
C19 C17 H17 106.1 . . ?
C19 C17 C18 111.9(2) . . ?
C17 C18 H18A 109.5 . . ?
C17 C18 H18B 109.5 . . ?
C17 C18 H18C 109.5 . . ?
H18A C18 H18B 109.5 . . ?
H18A C18 H18C 109.5 . . ?
H18B C18 H18C 109.5 . . ?
C17 C19 H19A 109.5 . . ?
C17 C19 H19B 109.5 . . ?
C17 C19 H19C 109.5 . . ?
H19A C19 H19B 109.5 . . ?
H19A C19 H19C 109.5 . . ?
H19B C19 H19C 109.5 . . ?
C3A S1A P1 100.2(10) . . ?
C7A O2A P2 113.1(17) . . ?
C6A C5A H5A 118.6 . . ?
C4A C5A H5A 118.6 . . ?
C4A C5A C6A 123(3) . . ?
C5A C6A H6A 118.1 . . ?
C5A C6A C7A 124(3) . . ?
C7A C6A H6A 118.1 . . ?
C5A C4A H4A 120.6 . . ?
C5A C4A C3A 119(2) . . ?
C3A C4A H4A 120.6 . . ?
C6A C7A O2A 119(2) . . ?
C2A C7A O2A 128(3) . . ?
C2A C7A C6A 113(3) . . ?
C4A C3A S1A 121(3) . . ?
C2A C3A S1A 125(2) . . ?
C2A C3A C4A 113(3) . . ?
C7A C2A Ir1 113(4) . . ?
C7A C2A C3A 127(4) . . ?
C3A C2A Ir1 120(3) . . ?

loop_
_geom_bond_atom_site_label_1
_geom_bond_atom_site_label_2
_geom_bond_distance
_geom_bond_site_symmetry_2
_geom_bond_publ_flag
Ir1 P1 2.2556(6) . ?
Ir1 P2 2.2792(6) . ?
Ir1 C1 1.868(3) . ?
Ir1 C2 2.045(8) . ?
Ir1 C2A 2.23(5) . ?
S1 P2 2.1043(12) . ?
S1 C7 1.779(4) . ?
P1 O2 1.630(3) . ?
P1 C14 1.832(3) . ?
P1 C17 1.831(3) . ?
P1 S1A 2.075(7) . ?
P2 C8 1.843(3) . ?
P2 C11 1.836(3) . ?
P2 O2A 1.70(2) . ?
O1 C1 1.148(3) . ?
O2 C3 1.396(5) . ?
C2 C3 1.400(10) . ?
C2 C7 1.430(7) . ?
C3 C4 1.389(5) . ?
C4 H4 0.9500 . ?
C4 C5 1.388(5) . ?
C5 H5 0.9500 . ?
C5 C6 1.378(5) . ?
C6 H6 0.9500 . ?
C6 C7 1.400(5) . ?
C8 H8 1.0000 . ?
C8 C9 1.532(4) . ?
C8 C10 1.526(4) . ?
C9 H9A 0.9800 . ?
C9 H9B 0.9800 . ?
C9 H9C 0.9800 . ?
C10 H10A 0.9800 . ?
C10 H10B 0.9800 . ?
C10 H10C 0.9800 . ?
C11 H11 1.0000 . ?
C11 C12 1.525(4) . ?
C11 C13 1.526(4) . ?
C12 H12A 0.9800 . ?
C12 H12B 0.9800 . ?
C12 H12C 0.9800 . ?
C13 H13A 0.9800 . ?
C13 H13B 0.9800 . ?
C13 H13C 0.9800 . ?
C14 H14 1.0000 . ?
C14 C15 1.526(4) . ?
C14 C16 1.523(3) . ?
C15 H15A 0.9800 . ?
C15 H15B 0.9800 . ?
C15 H15C 0.9800 . ?
C16 H16A 0.9800 . ?
C16 H16B 0.9800 . ?
C16 H16C 0.9800 . ?
C17 H17 1.0000 . ?
C17 C18 1.525(4) . ?
C17 C19 1.519(4) . ?
C18 H18A 0.9800 . ?
C18 H18B 0.9800 . ?
C18 H18C 0.9800 . ?
C19 H19A 0.9800 . ?
C19 H19B 0.9800 . ?
C19 H19C 0.9800 . ?
S1A C3A 1.69(3) . ?
O2A C7A 1.42(3) . ?
C5A H5A 0.9500 . ?
C5A C6A 1.32(3) . ?
C5A C4A 1.31(4) . ?
C6A H6A 0.9500 . ?
C6A C7A 1.37(3) . ?
C4A H4A 0.9500 . ?
C4A C3A 1.43(3) . ?
C7A C2A 1.31(6) . ?
C3A C2A 1.42(7) . ?
